data_4519298
loop_
_publ_author_name
'Nishimura, Kazuki'
'Wang, Yanzhao'
'Ogura, Yoshihiro'
'Kumagai, Jun'
'Ishihara, Kazuaki'

_publ_section_title
;
 A \p--Cu(II)&#x2212;\p Complex as an Extremely Active Catalyst for
 Enantioselective \a-Halogenation of N-Acyl-3,5-dimethylpyrazoles
;
_journal_issue 2
_journal_name_full 'ACS Catalysis'
_journal_page_first 1012
_journal_page_last 1017
_journal_paper_doi 10.1021/acscatal.1c05500
_journal_volume 12
_journal_year 2022
_chemical_absolute_configuration ad
_chemical_formula_moiety 'C39 H39 Cu N4 O2, C H Cl3, 2(B F4)'
_chemical_formula_sum 'C40 H40 B2 Cl3 Cu F8 N4 O2'
_chemical_formula_weight 952.27
_space_group_crystal_system orthorhombic
_space_group_IT_number 19
_space_group_name_Hall 'P 2ac 2ab'
_space_group_name_H-M_alt 'P 21 21 21'
_atom_sites_solution_hydrogens geom
_audit_creation_date 2021-09-01
_audit_creation_method
;
Olex2 1.3
(compiled 2020.11.12 svn.r5f609507 for OlexSys, GUI svn.r6272)
;
_cell_angle_alpha 90
_cell_angle_beta 90
_cell_angle_gamma 90
_cell_formula_units_Z 4
_cell_length_a 13.070(2)
_cell_length_b 14.339(3)
_cell_length_c 21.988(4)
_cell_measurement_reflns_used 11320
_cell_measurement_temperature 123
_cell_measurement_theta_max 27.50
_cell_measurement_theta_min 3.10
_cell_volume 4120.8(13)
_computing_cell_refinement 'CrystalClear-SM Expert 2.1 b29'
_computing_data_collection 'CrystalClear-SM Expert 2.1 b29 (Rigaku, 2013)'
_computing_data_reduction 'CrystalClear-SM Expert 2.1 b29'
_computing_molecular_graphics 'Olex2 1.3 (Dolomanov et al., 2009)'
_computing_publication_material 'Olex2 1.3 (Dolomanov et al., 2009)'
_computing_structure_refinement 'SHELXL 2018/3 (Sheldrick, 2015)'
_computing_structure_solution 'SHELXT Version 2014/5 (Sheldrick, 2014)'
_diffrn_ambient_temperature 123.15
_diffrn_detector_area_resol_mean 5.814
_diffrn_measured_fraction_theta_full 0.997
_diffrn_measured_fraction_theta_max 0.996
_diffrn_measurement_device_type 'Rigaku XtaLAB P200'
_diffrn_measurement_method \w
_diffrn_radiation_type MoK\a
_diffrn_radiation_wavelength 0.71075
_diffrn_reflns_av_R_equivalents 0.0887
_diffrn_reflns_av_unetI/netI 0.0573
_diffrn_reflns_Laue_measured_fraction_full 0.997
_diffrn_reflns_Laue_measured_fraction_max 0.996
_diffrn_reflns_limit_h_max 17
_diffrn_reflns_limit_h_min -17
_diffrn_reflns_limit_k_max 18
_diffrn_reflns_limit_k_min -14
_diffrn_reflns_limit_l_max 28
_diffrn_reflns_limit_l_min -20
_diffrn_reflns_number 35667
_diffrn_reflns_point_group_measured_fraction_full 0.997
_diffrn_reflns_point_group_measured_fraction_max 0.994
_diffrn_reflns_theta_full 25.242
_diffrn_reflns_theta_max 27.550
_diffrn_reflns_theta_min 3.117
_exptl_absorpt_coefficient_mu 0.803
_exptl_absorpt_correction_T_max 0.930
_exptl_absorpt_correction_T_min 0.788
_exptl_absorpt_correction_type multi-scan
_exptl_absorpt_process_details 'REQAB (Rigaku, 1998)'
_exptl_crystal_colour yellow
_exptl_crystal_colour_primary yellow
_exptl_crystal_density_diffrn 1.535
_exptl_crystal_density_method 'not measured'
_exptl_crystal_description block
_exptl_crystal_F_000 1944
_exptl_crystal_size_max 0.4
_exptl_crystal_size_mid 0.37
_exptl_crystal_size_min 0.09
_refine_diff_density_max 1.309
_refine_diff_density_min -0.897
_refine_diff_density_rms 0.102
_refine_ls_abs_structure_details
;
 Flack x determined using 2763 quotients [(I+)-(I-)]/[(I+)+(I-)]
 (Parsons, Flack and Wagner, Acta Cryst. B69 (2013) 249-259).
;
_refine_ls_abs_structure_Flack 0.012(7)
_refine_ls_extinction_method none
_refine_ls_goodness_of_fit_ref 1.009
_refine_ls_hydrogen_treatment constr
_refine_ls_matrix_type full
_refine_ls_number_parameters 543
_refine_ls_number_reflns 9455
_refine_ls_number_restraints 0
_refine_ls_restrained_S_all 1.009
_refine_ls_R_factor_all 0.0822
_refine_ls_R_factor_gt 0.0659
_refine_ls_shift/su_max 0.001
_refine_ls_shift/su_mean 0.000
_refine_ls_structure_factor_coef Fsqd
_refine_ls_weighting_details 'w=1/[\s^2^(Fo^2^)+(0.1516P)^2^] where P=(Fo^2^+2Fc^2^)/3'
_refine_ls_weighting_scheme calc
_refine_ls_wR_factor_gt 0.1912
_refine_ls_wR_factor_ref 0.2042
_reflns_Friedel_coverage 0.803
_reflns_Friedel_fraction_full 0.998
_reflns_Friedel_fraction_max 0.992
_reflns_number_gt 7417
_reflns_number_total 9455
_reflns_threshold_expression 'I > 2\s(I)'
_cod_data_source_file cs1c05500_si_002.cif
_cod_data_source_block 20200915-1
_cod_database_code 4519298
_shelx_shelxl_version_number 2018/3
_shelx_space_group_comment
;
The symmetry employed for this shelxl refinement is uniquely defined
by the following loop, which should always be used as a source of
symmetry information in preference to the above space-group names.
They are only intended as comments.
;
_shelx_estimated_absorpt_t_max 0.931
_shelx_estimated_absorpt_t_min 0.740
_olex2_refinement_description
;
1. Fixed Uiso
 At 1.2 times of:
  All C(H) groups, All C(H,H) groups, All C(H,H,H) groups
2.a Ternary CH refined with riding coordinates:
 C31(H31), C47(H47), C59(H59)
2.b Secondary CH2 refined with riding coordinates:
 C35(H35A,H35B), C37(H37A,H37B), C43(H43A,H43B), C48(H48A,H48B), C49(H49A,H49B)
2.c Me refined with riding coordinates:
 C53(H53A,H53B,H53C)
2.d Aromatic/amide H refined with riding coordinates:
 C21(H21), C22(H22), C23(H23), C24(H24), C25(H25), C27(H27), C29(H29),
 C30(H30), C32(H32), C36(H36), C39(H39), C40(H40), C41(H41), C45(H45), C51(H51),
  C54(H54), C55(H55), C58(H58)
2.e Idealised Me refined as rotating group:
 C52(H52A,H52B,H52C), C56(H56A,H56B,H56C)
;
_olex2_submission_special_instructions 'No special instructions were received'

loop_
_space_group_symop_operation_xyz
'x, y, z'
'-x+1/2, -y, z+1/2'
'x+1/2, -y+1/2, -z'
'-x, y+1/2, -z+1/2'

loop_
_atom_site_label
_atom_site_type_symbol
_atom_site_fract_x
_atom_site_fract_y
_atom_site_fract_z
_atom_site_U_iso_or_equiv
_atom_site_adp_type
_atom_site_occupancy
_atom_site_site_symmetry_order
_atom_site_calc_flag
_atom_site_refinement_flags_posn
_atom_site_refinement_flags_adp
_atom_site_refinement_flags_occupancy
_atom_site_disorder_assembly
_atom_site_disorder_group
Cu1 Cu 0.28390(5) 0.48753(5) 0.32069(3) 0.0388(2) Uani 1 1 d . . . . .
Cl12 Cl 0.8871(7) 0.5903(3) 0.5096(2) 0.183(3) Uani 1 1 d . . . . .
Cl60 Cl 0.8019(4) 0.4573(3) 0.5944(3) 0.1480(19) Uani 1 1 d . . . . .
Cl61 Cl 0.7134(5) 0.6425(4) 0.5771(4) 0.194(3) Uani 1 1 d . . . . .
F2 F 0.5945(4) 0.3351(3) 0.2778(2) 0.0624(11) Uani 1 1 d . . . . .
F3 F 0.5451(4) 0.4202(3) 0.1967(2) 0.0641(12) Uani 1 1 d . . . . .
F4 F 0.5948(4) 0.2690(3) 0.1840(2) 0.0678(12) Uani 1 1 d . . . . .
F5 F 0.4434(3) 0.3020(3) 0.2313(2) 0.0629(11) Uani 1 1 d . . . . .
F7 F 0.9377(5) 0.6847(6) 0.3806(6) 0.149(4) Uani 1 1 d . . . . .
F11 F 0.8003(4) 0.6986(4) 0.3180(3) 0.0900(17) Uani 1 1 d . . . . .
F34 F 0.7910(6) 0.7455(4) 0.4153(3) 0.098(2) Uani 1 1 d . . . . .
F57 F 0.8033(4) 0.5902(4) 0.3949(4) 0.099(2) Uani 1 1 d . . . . .
O6 O 0.1517(3) 0.4606(3) 0.3561(2) 0.0409(9) Uani 1 1 d . . . . .
O16 O 0.4255(4) 0.5070(4) 0.2939(3) 0.0596(12) Uani 1 1 d . . . . .
N9 N 0.3307(5) 0.5697(4) 0.3865(3) 0.0475(13) Uani 1 1 d . . . . .
N10 N 0.0187(4) 0.3639(4) 0.3558(3) 0.0438(12) Uani 1 1 d . . . . .
N14 N 0.2410(4) 0.3902(4) 0.2597(3) 0.0410(11) Uani 1 1 d . . . . .
N15 N 0.4336(5) 0.5888(4) 0.3825(3) 0.0528(14) Uani 1 1 d . . . . .
C17 C 0.2972(7) 0.6100(4) 0.4369(3) 0.0548(17) Uani 1 1 d . . . . .
C18 C 0.4367(5) 0.3515(4) 0.4356(3) 0.0427(14) Uani 1 1 d . . . . .
C19 C 0.2852(5) 0.2885(4) 0.3856(3) 0.0428(13) Uani 1 1 d . . . . .
C20 C 0.3787(5) 0.3671(5) 0.4899(3) 0.0430(14) Uani 1 1 d . . . . .
C21 C 0.4009(6) 0.5046(6) 0.0904(3) 0.0572(17) Uani 1 1 d . . . . .
H21 H 0.437987 0.478642 0.057319 0.069 Uiso 1 1 calc R U . . .
C22 C 0.3865(5) 0.3140(4) 0.3838(3) 0.0408(13) Uani 1 1 d . . . . .
H22 H 0.423854 0.306410 0.347040 0.049 Uiso 1 1 calc R U . . .
C23 C 0.3245(5) 0.4540(5) 0.1185(3) 0.0486(15) Uani 1 1 d . . . . .
H23 H 0.308658 0.393480 0.103631 0.058 Uiso 1 1 calc R U . . .
C24 C 0.3700(6) 0.6311(5) 0.1593(3) 0.0501(16) Uani 1 1 d . . . . .
H24 H 0.385695 0.692019 0.173540 0.060 Uiso 1 1 calc R U . . .
C25 C 0.4232(6) 0.5956(5) 0.1113(3) 0.0523(17) Uani 1 1 d . . . . .
H25 H 0.474994 0.631582 0.092145 0.063 Uiso 1 1 calc R U . . .
C26 C 0.1098(5) 0.3879(4) 0.3368(3) 0.0414(13) Uani 1 1 d . . . . .
C27 C 0.2756(6) 0.3401(6) 0.4917(3) 0.0580(19) Uani 1 1 d . . . . .
H27 H 0.236681 0.349203 0.527719 0.070 Uiso 1 1 calc R U . . .
C28 C 0.2705(4) 0.4884(4) 0.1675(3) 0.0423(13) Uani 1 1 d . . . . .
C29 C 0.5402(6) 0.3776(6) 0.4360(4) 0.0530(16) Uani 1 1 d . . . . .
H29 H 0.579563 0.369381 0.400090 0.064 Uiso 1 1 calc R U . . .
C30 C 0.2381(6) 0.6236(5) 0.2394(4) 0.0581(19) Uani 1 1 d . . . . .
H30 H 0.276138 0.669316 0.260949 0.070 Uiso 1 1 calc R U . . .
C31 C 0.1707(4) 0.3259(4) 0.2924(3) 0.0395(12) Uani 1 1 d . . . . .
H31 H 0.123234 0.294915 0.263064 0.047 Uiso 1 1 calc R U . . .
C32 C 0.2306(5) 0.3001(5) 0.4408(3) 0.0530(17) Uani 1 1 d . . . . .
H32 H 0.161460 0.279898 0.443092 0.064 Uiso 1 1 calc R U . . .
C33 C 0.2906(6) 0.5787(5) 0.1888(3) 0.0480(14) Uani 1 1 d . . . . .
C35 C 0.2301(5) 0.2520(4) 0.3293(3) 0.0463(14) Uani 1 1 d . . . . .
H35A H 0.181537 0.202773 0.342113 0.056 Uiso 1 1 calc R U . . .
H35B H 0.281249 0.222562 0.302203 0.056 Uiso 1 1 calc R U . . .
C36 C 0.1420(7) 0.6082(6) 0.2593(4) 0.067(2) Uani 1 1 d . . . . .
H36 H 0.120882 0.645531 0.292663 0.081 Uiso 1 1 calc R U . . .
C37 C -0.0439(5) 0.2845(5) 0.3348(4) 0.0519(16) Uani 1 1 d . . . . .
H37A H -0.019104 0.224847 0.352154 0.062 Uiso 1 1 calc R U . . .
H37B H -0.044495 0.279976 0.289918 0.062 Uiso 1 1 calc R U . . .
C38 C 0.4813(5) 0.5558(4) 0.3294(4) 0.0529(17) Uani 1 1 d . . . . .
C39 C 0.4279(6) 0.4067(5) 0.5408(3) 0.0542(17) Uani 1 1 d . . . . .
H39 H 0.389738 0.417707 0.576831 0.065 Uiso 1 1 calc R U . . .
C40 C 0.3803(8) 0.6555(6) 0.4650(4) 0.070(2) Uani 1 1 d . . . . .
H40 H 0.377729 0.688986 0.502233 0.084 Uiso 1 1 calc R U . . .
C41 C 0.5850(6) 0.4136(6) 0.4851(4) 0.063(2) Uani 1 1 d . . . . .
H41 H 0.655723 0.428982 0.484124 0.076 Uiso 1 1 calc R U . . .
C42 C 0.0880(6) 0.4589(7) 0.2061(4) 0.067(2) Uani 1 1 d . . . . .
C43 C -0.0351(6) 0.4206(5) 0.4015(4) 0.0514(16) Uani 1 1 d . . . . .
H43A H -0.055838 0.481625 0.384344 0.062 Uiso 1 1 calc R U . . .
H43B H 0.008399 0.431284 0.437643 0.062 Uiso 1 1 calc R U . . .
C44 C 0.0663(7) 0.5428(7) 0.2370(4) 0.071(3) Uani 1 1 d . . . . .
C45 C 0.5269(7) 0.4292(6) 0.5393(4) 0.0590(18) Uani 1 1 d . . . . .
H45 H 0.558785 0.455402 0.574138 0.071 Uiso 1 1 calc R U . . .
C46 C 0.4645(8) 0.6434(6) 0.4297(5) 0.073(2) Uani 1 1 d . . . . .
C47 C 0.1966(5) 0.4222(5) 0.1987(3) 0.0451(14) Uani 1 1 d . . . . .
H47 H 0.191935 0.365443 0.172396 0.054 Uiso 1 1 calc R U . . .
C48 C -0.1494(6) 0.3102(6) 0.3597(5) 0.073(2) Uani 1 1 d . . . . .
H48A H -0.187000 0.350039 0.330573 0.087 Uiso 1 1 calc R U . . .
H48B H -0.190335 0.253524 0.368004 0.087 Uiso 1 1 calc R U . . .
C49 C -0.1277(7) 0.3621(6) 0.4174(5) 0.073(3) Uani 1 1 d . . . . .
H49A H -0.112248 0.318630 0.451116 0.087 Uiso 1 1 calc R U . . .
H49B H -0.186360 0.401919 0.429050 0.087 Uiso 1 1 calc R U . . .
C51 C 0.0101(6) 0.4024(8) 0.1839(5) 0.082(3) Uani 1 1 d . . . . .
H51 H 0.025785 0.347474 0.161547 0.099 Uiso 1 1 calc R U . . .
C52 C 0.5919(6) 0.5781(6) 0.3165(5) 0.071(2) Uani 1 1 d . . . . .
H52A H 0.604352 0.644480 0.324115 0.085 Uiso 1 1 calc R U . . .
H52B H 0.607506 0.563675 0.273945 0.085 Uiso 1 1 calc R U . . .
H52C H 0.635831 0.540646 0.343142 0.085 Uiso 1 1 calc R U . . .
C53 C 0.1878(8) 0.6072(6) 0.4544(4) 0.068(2) Uani 1 1 d . . . . .
H53A H 0.178331 0.640652 0.492897 0.082 Uiso 1 1 calc R U . . .
H53B H 0.146616 0.636896 0.422642 0.082 Uiso 1 1 calc R U . . .
H53C H 0.166138 0.542209 0.459381 0.082 Uiso 1 1 calc R U . . .
C54 C -0.0379(9) 0.5650(10) 0.2463(7) 0.116(6) Uani 1 1 d . . . . .
H54 H -0.055649 0.620422 0.267586 0.139 Uiso 1 1 calc R U . . .
C55 C -0.1137(8) 0.5073(15) 0.2250(10) 0.160(9) Uani 1 1 d . . . . .
H55 H -0.183226 0.523735 0.231561 0.192 Uiso 1 1 calc R U . . .
C56 C 0.5665(8) 0.6781(9) 0.4410(7) 0.100(4) Uani 1 1 d . . . . .
H56A H 0.594332 0.704905 0.403489 0.120 Uiso 1 1 calc R U . . .
H56B H 0.610343 0.626729 0.454553 0.120 Uiso 1 1 calc R U . . .
H56C H 0.563977 0.726243 0.472612 0.120 Uiso 1 1 calc R U . . .
C58 C -0.0915(8) 0.4275(12) 0.1949(8) 0.130(7) Uani 1 1 d . . . . .
H58 H -0.145395 0.388302 0.181136 0.156 Uiso 1 1 calc R U . . .
C59 C 0.8249(9) 0.5825(18) 0.5720(6) 0.165(10) Uani 1 1 d . . . . .
H59 H 0.870677 0.609057 0.603997 0.198 Uiso 1 1 calc R U . . .
B13 B 0.8334(9) 0.6783(8) 0.3782(8) 0.088(4) Uani 1 1 d . . . . .
B50 B 0.5453(6) 0.3302(6) 0.2219(4) 0.0508(18) Uani 1 1 d . . . . .

loop_
_atom_site_aniso_label
_atom_site_aniso_U_11
_atom_site_aniso_U_22
_atom_site_aniso_U_33
_atom_site_aniso_U_23
_atom_site_aniso_U_13
_atom_site_aniso_U_12
Cu1 0.0376(3) 0.0290(3) 0.0499(4) 0.0073(3) 0.0004(3) -0.0001(3)
Cl12 0.337(9) 0.111(3) 0.100(3) 0.013(2) -0.020(4) 0.054(4)
Cl60 0.119(3) 0.096(2) 0.229(5) 0.062(3) -0.065(3) -0.017(2)
Cl61 0.171(5) 0.131(4) 0.281(8) 0.092(5) -0.057(5) -0.004(4)
F2 0.064(3) 0.055(3) 0.068(3) 0.007(2) -0.007(2) 0.007(2)
F3 0.079(3) 0.052(2) 0.061(3) 0.013(2) 0.010(2) 0.003(2)
F4 0.067(3) 0.063(3) 0.073(3) -0.013(2) 0.020(2) 0.002(2)
F5 0.049(2) 0.063(3) 0.077(3) -0.002(2) 0.008(2) 0.002(2)
F7 0.059(4) 0.107(6) 0.283(13) 0.003(7) -0.053(5) -0.006(3)
F11 0.052(3) 0.093(4) 0.125(5) -0.010(4) -0.004(3) -0.006(3)
F34 0.120(5) 0.053(3) 0.121(5) -0.003(3) -0.046(4) 0.021(3)
F57 0.071(3) 0.061(3) 0.164(6) -0.017(4) -0.022(4) 0.022(3)
O6 0.039(2) 0.030(2) 0.054(2) 0.0093(18) 0.0046(18) -0.0006(16)
O16 0.051(3) 0.044(3) 0.083(3) 0.009(3) -0.004(2) 0.002(2)
N9 0.053(3) 0.031(3) 0.058(3) 0.005(2) -0.003(3) 0.002(2)
N10 0.044(3) 0.031(3) 0.057(3) 0.008(2) 0.005(2) 0.002(2)
N14 0.035(2) 0.036(3) 0.052(3) 0.008(2) -0.001(2) 0.0008(19)
N15 0.053(3) 0.036(3) 0.069(4) -0.003(3) -0.010(3) -0.001(2)
C17 0.084(5) 0.031(3) 0.049(3) 0.008(3) -0.003(4) 0.004(3)
C18 0.043(3) 0.036(3) 0.049(3) 0.010(3) 0.012(3) 0.011(2)
C19 0.040(3) 0.030(3) 0.058(3) 0.015(2) 0.004(3) 0.007(3)
C20 0.042(3) 0.042(3) 0.045(3) 0.016(3) 0.007(3) 0.012(2)
C21 0.057(4) 0.068(5) 0.047(3) 0.000(3) -0.005(3) -0.014(4)
C22 0.043(3) 0.033(3) 0.046(3) 0.008(2) 0.007(3) 0.007(2)
C23 0.052(3) 0.049(4) 0.045(3) 0.001(3) -0.011(3) -0.011(3)
C24 0.054(4) 0.040(3) 0.057(4) 0.008(3) -0.013(3) -0.008(3)
C25 0.056(4) 0.053(4) 0.048(4) 0.013(3) -0.009(3) -0.018(3)
C26 0.042(3) 0.027(3) 0.055(4) 0.014(2) 0.002(2) 0.005(2)
C27 0.048(4) 0.077(5) 0.049(4) 0.026(3) 0.012(3) 0.025(4)
C28 0.040(3) 0.040(3) 0.046(3) 0.008(2) -0.009(2) -0.003(2)
C29 0.043(3) 0.061(4) 0.054(4) -0.002(3) 0.008(3) 0.003(3)
C30 0.076(5) 0.038(3) 0.061(4) 0.011(3) 0.007(4) 0.013(3)
C31 0.034(3) 0.031(3) 0.054(3) 0.008(3) 0.001(2) -0.001(2)
C32 0.038(3) 0.059(4) 0.062(4) 0.032(3) 0.009(3) 0.004(3)
C33 0.050(3) 0.041(3) 0.052(4) 0.011(3) -0.005(3) 0.001(3)
C35 0.041(3) 0.033(3) 0.065(4) 0.014(3) 0.002(3) 0.001(2)
C36 0.081(5) 0.046(4) 0.075(5) 0.026(4) 0.018(4) 0.030(4)
C37 0.045(3) 0.038(3) 0.073(5) 0.007(3) 0.005(3) -0.008(3)
C38 0.047(3) 0.029(3) 0.083(5) 0.000(3) -0.013(3) 0.001(2)
C39 0.062(4) 0.050(4) 0.050(4) 0.011(3) 0.004(3) 0.017(3)
C40 0.100(7) 0.043(4) 0.067(5) -0.005(4) -0.020(5) 0.008(4)
C41 0.048(4) 0.074(5) 0.068(5) -0.007(4) 0.004(3) -0.001(4)
C42 0.038(3) 0.082(6) 0.082(5) 0.049(5) 0.002(3) 0.006(3)
C43 0.046(3) 0.033(3) 0.075(5) 0.003(3) 0.020(3) 0.000(3)
C44 0.059(5) 0.069(5) 0.086(6) 0.048(5) 0.016(4) 0.024(4)
C45 0.066(5) 0.059(5) 0.052(4) 0.006(3) -0.005(3) 0.011(4)
C46 0.079(6) 0.047(4) 0.093(6) -0.018(4) -0.025(5) 0.002(4)
C47 0.038(3) 0.045(3) 0.052(3) 0.011(3) -0.006(2) -0.003(2)
C48 0.049(4) 0.061(5) 0.107(7) -0.006(5) 0.021(4) -0.013(4)
C49 0.058(5) 0.053(4) 0.106(7) -0.004(5) 0.034(5) -0.009(4)
C51 0.047(4) 0.098(7) 0.102(7) 0.058(6) -0.017(4) -0.012(4)
C52 0.045(4) 0.046(4) 0.120(7) -0.007(5) -0.006(4) -0.006(3)
C53 0.089(6) 0.051(4) 0.064(5) -0.006(4) 0.023(4) -0.005(4)
C54 0.070(7) 0.114(9) 0.164(12) 0.093(9) 0.043(7) 0.048(7)
C55 0.044(5) 0.191(17) 0.245(19) 0.166(16) 0.040(8) 0.038(8)
C56 0.069(6) 0.085(7) 0.147(10) -0.047(7) -0.026(6) -0.001(5)
C58 0.040(5) 0.147(12) 0.203(16) 0.123(13) -0.026(7) -0.010(6)
C59 0.051(5) 0.37(3) 0.069(7) -0.042(11) -0.023(5) 0.040(10)
B13 0.054(5) 0.062(6) 0.147(12) -0.017(7) -0.030(7) 0.009(4)
B50 0.046(4) 0.049(4) 0.057(4) 0.005(3) 0.007(3) 0.006(3)

loop_
_atom_type_symbol
_atom_type_description
_atom_type_scat_dispersion_real
_atom_type_scat_dispersion_imag
_atom_type_scat_source
C C 0.0033 0.0016 'International Tables Vol C Tables 4.2.6.8 and 6.1.1.4'
H H 0.0000 0.0000 'International Tables Vol C Tables 4.2.6.8 and 6.1.1.4'
B B 0.0013 0.0007 'International Tables Vol C Tables 4.2.6.8 and 6.1.1.4'
Cl Cl 0.1484 0.1585 'International Tables Vol C Tables 4.2.6.8 and 6.1.1.4'
Cu Cu 0.3201 1.2651 'International Tables Vol C Tables 4.2.6.8 and 6.1.1.4'
F F 0.0171 0.0103 'International Tables Vol C Tables 4.2.6.8 and 6.1.1.4'
N N 0.0061 0.0033 'International Tables Vol C Tables 4.2.6.8 and 6.1.1.4'
O O 0.0106 0.0060 'International Tables Vol C Tables 4.2.6.8 and 6.1.1.4'

loop_
_geom_angle_atom_site_label_1
_geom_angle_atom_site_label_2
_geom_angle_atom_site_label_3
_geom_angle
_geom_angle_site_symmetry_1
_geom_angle_site_symmetry_3
_geom_angle_publ_flag
O6 Cu1 O16 172.7(2) . . ?
O6 Cu1 N9 95.8(2) . . ?
O6 Cu1 N14 83.2(2) . . ?
O16 Cu1 N9 80.9(3) . . ?
O16 Cu1 N14 99.3(2) . . ?
N9 Cu1 N14 173.1(2) . . ?
C26 O6 Cu1 114.9(4) . . ?
C38 O16 Cu1 115.7(5) . . ?
N15 N9 Cu1 112.2(5) . . ?
C17 N9 Cu1 140.8(6) . . ?
C17 N9 N15 106.9(6) . . ?
C26 N10 C37 127.5(6) . . ?
C26 N10 C43 120.5(6) . . ?
C43 N10 C37 112.0(5) . . ?
C31 N14 Cu1 106.1(4) . . ?
C31 N14 C47 112.1(5) . . ?
C47 N14 Cu1 118.8(4) . . ?
N9 N15 C38 114.8(6) . . ?
C46 N15 N9 110.9(7) . . ?
C46 N15 C38 134.0(7) . . ?
N9 C17 C40 108.3(8) . . ?
N9 C17 C53 121.7(7) . . ?
C40 C17 C53 130.0(8) . . ?
C22 C18 C20 119.0(6) . . ?
C29 C18 C20 117.6(7) . . ?
C29 C18 C22 123.4(6) . . ?
C22 C19 C32 118.6(6) . . ?
C22 C19 C35 121.5(6) . . ?
C32 C19 C35 119.9(6) . . ?
C27 C20 C18 119.2(7) . . ?
C27 C20 C39 121.8(6) . . ?
C39 C20 C18 118.9(6) . . ?
C23 C21 H21 120.4 . . ?
C23 C21 C25 119.3(7) . . ?
C25 C21 H21 120.4 . . ?
C18 C22 H22 119.3 . . ?
C19 C22 C18 121.4(6) . . ?
C19 C22 H22 119.3 . . ?
C21 C23 H23 118.9 . . ?
C28 C23 C21 122.1(7) . . ?
C28 C23 H23 118.9 . . ?
C25 C24 H24 119.2 . . ?
C25 C24 C33 121.5(7) . . ?
C33 C24 H24 119.2 . . ?
C21 C25 H25 120.3 . . ?
C24 C25 C21 119.5(7) . . ?
C24 C25 H25 120.3 . . ?
O6 C26 N10 120.7(6) . . ?
O6 C26 C31 117.9(5) . . ?
N10 C26 C31 121.3(6) . . ?
C20 C27 H27 120.0 . . ?
C32 C27 C20 119.9(6) . . ?
C32 C27 H27 120.0 . . ?
C23 C28 C33 119.7(6) . . ?
C23 C28 C47 117.0(6) . . ?
C33 C28 C47 123.1(6) . . ?
C18 C29 H29 118.9 . . ?
C41 C29 C18 122.2(7) . . ?
C41 C29 H29 118.9 . . ?
C33 C30 H30 116.0 . . ?
C36 C30 H30 116.0 . . ?
C36 C30 C33 127.9(8) . . ?
N14 C31 C26 105.6(5) . . ?
N14 C31 H31 110.2 . . ?
N14 C31 C35 111.7(5) . . ?
C26 C31 H31 110.2 . . ?
C26 C31 C35 108.9(5) . . ?
C35 C31 H31 110.2 . . ?
C19 C32 H32 119.2 . . ?
C27 C32 C19 121.7(6) . . ?
C27 C32 H32 119.2 . . ?
C24 C33 C30 117.0(7) . . ?
C28 C33 C24 117.9(6) . . ?
C28 C33 C30 125.1(6) . . ?
C19 C35 C31 115.3(5) . . ?
C19 C35 H35A 108.4 . . ?
C19 C35 H35B 108.4 . . ?
C31 C35 H35A 108.4 . . ?
C31 C35 H35B 108.4 . . ?
H35A C35 H35B 107.5 . . ?
C30 C36 H36 115.4 . . ?
C30 C36 C44 129.3(9) . . ?
C44 C36 H36 115.4 . . ?
N10 C37 H37A 111.4 . . ?
N10 C37 H37B 111.4 . . ?
N10 C37 C48 101.6(6) . . ?
H37A C37 H37B 109.3 . . ?
C48 C37 H37A 111.4 . . ?
C48 C37 H37B 111.4 . . ?
O16 C38 N15 116.0(6) . . ?
O16 C38 C52 123.4(8) . . ?
N15 C38 C52 120.6(7) . . ?
C20 C39 H39 119.3 . . ?
C45 C39 C20 121.4(7) . . ?
C45 C39 H39 119.3 . . ?
C17 C40 H40 125.8 . . ?
C46 C40 C17 108.4(8) . . ?
C46 C40 H40 125.8 . . ?
C29 C41 H41 119.9 . . ?
C29 C41 C45 120.1(8) . . ?
C45 C41 H41 119.9 . . ?
C44 C42 C47 122.3(8) . . ?
C51 C42 C44 121.3(9) . . ?
C51 C42 C47 116.3(9) . . ?
N10 C43 H43A 111.1 . . ?
N10 C43 H43B 111.1 . . ?
N10 C43 C49 103.5(6) . . ?
H43A C43 H43B 109.0 . . ?
C49 C43 H43A 111.1 . . ?
C49 C43 H43B 111.1 . . ?
C42 C44 C36 125.3(7) . . ?
C42 C44 C54 117.2(11) . . ?
C54 C44 C36 117.5(11) . . ?
C39 C45 C41 119.9(8) . . ?
C39 C45 H45 120.1 . . ?
C41 C45 H45 120.1 . . ?
N15 C46 C56 127.1(10) . . ?
C40 C46 N15 105.5(8) . . ?
C40 C46 C56 127.3(9) . . ?
N14 C47 H47 106.6 . . ?
C28 C47 N14 110.0(5) . . ?
C28 C47 C42 115.1(6) . . ?
C28 C47 H47 106.6 . . ?
C42 C47 N14 111.3(6) . . ?
C42 C47 H47 106.6 . . ?
C37 C48 H48A 110.8 . . ?
C37 C48 H48B 110.8 . . ?
H48A C48 H48B 108.9 . . ?
C49 C48 C37 104.6(7) . . ?
C49 C48 H48A 110.8 . . ?
C49 C48 H48B 110.8 . . ?
C43 C49 H49A 111.1 . . ?
C43 C49 H49B 111.1 . . ?
C48 C49 C43 103.4(7) . . ?
C48 C49 H49A 111.1 . . ?
C48 C49 H49B 111.1 . . ?
H49A C49 H49B 109.1 . . ?
C42 C51 H51 120.5 . . ?
C42 C51 C58 119.0(14) . . ?
C58 C51 H51 120.5 . . ?
C38 C52 H52A 109.5 . . ?
C38 C52 H52B 109.5 . . ?
C38 C52 H52C 109.5 . . ?
H52A C52 H52B 109.5 . . ?
H52A C52 H52C 109.5 . . ?
H52B C52 H52C 109.5 . . ?
C17 C53 H53A 109.5 . . ?
C17 C53 H53B 109.5 . . ?
C17 C53 H53C 109.5 . . ?
H53A C53 H53B 109.5 . . ?
H53A C53 H53C 109.5 . . ?
H53B C53 H53C 109.5 . . ?
C44 C54 H54 119.7 . . ?
C55 C54 C44 120.6(14) . . ?
C55 C54 H54 119.7 . . ?
C54 C55 H55 119.2 . . ?
C58 C55 C54 121.5(10) . . ?
C58 C55 H55 119.2 . . ?
C46 C56 H56A 109.5 . . ?
C46 C56 H56B 109.5 . . ?
C46 C56 H56C 109.5 . . ?
H56A C56 H56B 109.5 . . ?
H56A C56 H56C 109.5 . . ?
H56B C56 H56C 109.5 . . ?
C51 C58 H58 119.8 . . ?
C55 C58 C51 120.4(14) . . ?
C55 C58 H58 119.8 . . ?
Cl12 C59 Cl60 111.9(12) . . ?
Cl12 C59 Cl61 117.3(12) . . ?
Cl12 C59 H59 105.9 . . ?
Cl60 C59 H59 105.9 . . ?
Cl61 C59 Cl60 109.2(10) . . ?
Cl61 C59 H59 105.9 . . ?
F7 B13 F11 109.0(13) . . ?
F7 B13 F34 109.4(10) . . ?
F7 B13 F57 109.7(9) . . ?
F34 B13 F11 106.6(8) . . ?
F57 B13 F11 110.5(9) . . ?
F57 B13 F34 111.6(12) . . ?
F2 B50 F3 107.6(7) . . ?
F2 B50 F5 108.9(6) . . ?
F3 B50 F5 108.7(6) . . ?
F4 B50 F2 110.6(6) . . ?
F4 B50 F3 110.4(6) . . ?
F4 B50 F5 110.6(7) . . ?

loop_
_geom_bond_atom_site_label_1
_geom_bond_atom_site_label_2
_geom_bond_distance
_geom_bond_site_symmetry_2
_geom_bond_publ_flag
Cu1 O6 1.934(4) . ?
Cu1 O16 1.962(5) . ?
Cu1 N9 1.964(6) . ?
Cu1 N14 2.016(6) . ?
Cl12 C59 1.598(15) . ?
Cl60 C59 1.89(3) . ?
Cl61 C59 1.696(15) . ?
F2 B50 1.389(10) . ?
F3 B50 1.405(10) . ?
F4 B50 1.372(9) . ?
F5 B50 1.407(9) . ?
F7 B13 1.366(13) . ?
F11 B13 1.422(17) . ?
F34 B13 1.380(15) . ?
F57 B13 1.373(15) . ?
O6 C26 1.251(8) . ?
O16 C38 1.277(9) . ?
N9 N15 1.374(9) . ?
N9 C17 1.324(10) . ?
N10 C26 1.307(8) . ?
N10 C37 1.476(9) . ?
N10 C43 1.472(9) . ?
N14 C31 1.488(8) . ?
N14 C47 1.530(8) . ?
N15 C38 1.408(11) . ?
N15 C46 1.362(11) . ?
C17 C40 1.409(13) . ?
C17 C53 1.481(13) . ?
C18 C20 1.432(9) . ?
C18 C22 1.420(10) . ?
C18 C29 1.404(10) . ?
C19 C22 1.375(9) . ?
C19 C32 1.418(10) . ?
C19 C35 1.525(10) . ?
C20 C27 1.402(10) . ?
C20 C39 1.409(11) . ?
C21 H21 0.9500 . ?
C21 C23 1.380(10) . ?
C21 C25 1.413(11) . ?
C22 H22 0.9500 . ?
C23 H23 0.9500 . ?
C23 C28 1.380(10) . ?
C24 H24 0.9500 . ?
C24 C25 1.363(11) . ?
C24 C33 1.436(10) . ?
C25 H25 0.9500 . ?
C26 C31 1.542(9) . ?
C27 H27 0.9500 . ?
C27 C32 1.389(12) . ?
C28 C33 1.402(10) . ?
C28 C47 1.519(9) . ?
C29 H29 0.9500 . ?
C29 C41 1.332(12) . ?
C30 H30 0.9500 . ?
C30 C33 1.456(10) . ?
C30 C36 1.348(12) . ?
C31 H31 1.0000 . ?
C31 C35 1.544(8) . ?
C32 H32 0.9500 . ?
C35 H35A 0.9900 . ?
C35 H35B 0.9900 . ?
C36 H36 0.9500 . ?
C36 C44 1.448(15) . ?
C37 H37A 0.9900 . ?
C37 H37B 0.9900 . ?
C37 C48 1.529(11) . ?
C38 C52 1.507(10) . ?
C39 H39 0.9500 . ?
C39 C45 1.334(12) . ?
C40 H40 0.9500 . ?
C40 C46 1.357(15) . ?
C41 H41 0.9500 . ?
C41 C45 1.430(12) . ?
C42 C44 1.410(15) . ?
C42 C47 1.523(9) . ?
C42 C51 1.390(14) . ?
C43 H43A 0.9900 . ?
C43 H43B 0.9900 . ?
C43 C49 1.513(10) . ?
C44 C54 1.413(12) . ?
C45 H45 0.9500 . ?
C46 C56 1.444(13) . ?
C47 H47 1.0000 . ?
C48 H48A 0.9900 . ?
C48 H48B 0.9900 . ?
C48 C49 1.497(14) . ?
C49 H49A 0.9900 . ?
C49 H49B 0.9900 . ?
C51 H51 0.9500 . ?
C51 C58 1.398(16) . ?
C52 H52A 0.9800 . ?
C52 H52B 0.9800 . ?
C52 H52C 0.9800 . ?
C53 H53A 0.9800 . ?
C53 H53B 0.9800 . ?
C53 H53C 0.9800 . ?
C54 H54 0.9500 . ?
C54 C55 1.37(3) . ?
C55 H55 0.9500 . ?
C55 C58 1.35(3) . ?
C56 H56A 0.9800 . ?
C56 H56B 0.9800 . ?
C56 H56C 0.9800 . ?
C58 H58 0.9500 . ?
C59 H59 1.0000 . ?

loop_
_geom_torsion_atom_site_label_1
_geom_torsion_atom_site_label_2
_geom_torsion_atom_site_label_3
_geom_torsion_atom_site_label_4
_geom_torsion
_geom_torsion_site_symmetry_1
_geom_torsion_site_symmetry_2
_geom_torsion_site_symmetry_3
_geom_torsion_site_symmetry_4
_geom_torsion_publ_flag
Cu1 O6 C26 N10 -177.6(4) . . . . ?
Cu1 O6 C26 C31 5.0(7) . . . . ?
Cu1 O16 C38 N15 -0.2(8) . . . . ?
Cu1 O16 C38 C52 179.9(6) . . . . ?
Cu1 N9 N15 C38 7.1(7) . . . . ?
Cu1 N9 N15 C46 -178.1(5) . . . . ?
Cu1 N9 C17 C40 175.1(6) . . . . ?
Cu1 N9 C17 C53 -7.9(11) . . . . ?
Cu1 N14 C31 C26 35.7(5) . . . . ?
Cu1 N14 C31 C35 -82.5(5) . . . . ?
Cu1 N14 C47 C28 54.9(6) . . . . ?
Cu1 N14 C47 C42 -73.9(6) . . . . ?
O6 C26 C31 N14 -28.6(7) . . . . ?
O6 C26 C31 C35 91.5(6) . . . . ?
N9 N15 C38 O16 -4.7(9) . . . . ?
N9 N15 C38 C52 175.2(6) . . . . ?
N9 N15 C46 C40 2.4(9) . . . . ?
N9 N15 C46 C56 -179.8(10) . . . . ?
N9 C17 C40 C46 1.2(9) . . . . ?
N10 C26 C31 N14 154.1(5) . . . . ?
N10 C26 C31 C35 -85.9(7) . . . . ?
N10 C37 C48 C49 -32.0(9) . . . . ?
N10 C43 C49 C48 -30.3(9) . . . . ?
N14 C31 C35 C19 71.4(7) . . . . ?
N15 N9 C17 C40 0.3(8) . . . . ?
N15 N9 C17 C53 177.3(6) . . . . ?
C17 N9 N15 C38 -176.4(6) . . . . ?
C17 N9 N15 C46 -1.7(8) . . . . ?
C17 C40 C46 N15 -2.1(10) . . . . ?
C17 C40 C46 C56 -180.0(11) . . . . ?
C18 C20 C27 C32 -1.0(10) . . . . ?
C18 C20 C39 C45 -0.5(10) . . . . ?
C18 C29 C41 C45 -1.7(13) . . . . ?
C20 C18 C22 C19 -3.0(9) . . . . ?
C20 C18 C29 C41 1.6(11) . . . . ?
C20 C27 C32 C19 -2.3(10) . . . . ?
C20 C39 C45 C41 0.4(12) . . . . ?
C21 C23 C28 C33 2.0(10) . . . . ?
C21 C23 C28 C47 -173.5(6) . . . . ?
C22 C18 C20 C27 3.6(9) . . . . ?
C22 C18 C20 C39 -178.3(6) . . . . ?
C22 C18 C29 C41 179.3(8) . . . . ?
C22 C19 C32 C27 2.9(9) . . . . ?
C22 C19 C35 C31 -94.7(7) . . . . ?
C23 C21 C25 C24 0.8(11) . . . . ?
C23 C28 C33 C24 -1.8(9) . . . . ?
C23 C28 C33 C30 179.0(6) . . . . ?
C23 C28 C47 N14 105.8(6) . . . . ?
C23 C28 C47 C42 -127.5(7) . . . . ?
C25 C21 C23 C28 -1.5(11) . . . . ?
C25 C24 C33 C28 1.2(10) . . . . ?
C25 C24 C33 C30 -179.6(6) . . . . ?
C26 N10 C37 C48 -164.5(7) . . . . ?
C26 N10 C43 C49 -171.7(7) . . . . ?
C26 C31 C35 C19 -44.8(7) . . . . ?
C27 C20 C39 C45 177.6(7) . . . . ?
C29 C18 C20 C27 -178.6(6) . . . . ?
C29 C18 C20 C39 -0.5(9) . . . . ?
C29 C18 C22 C19 179.3(6) . . . . ?
C29 C41 C45 C39 0.6(13) . . . . ?
C30 C36 C44 C42 25.8(13) . . . . ?
C30 C36 C44 C54 -153.6(9) . . . . ?
C31 N14 C47 C28 179.3(5) . . . . ?
C31 N14 C47 C42 50.5(8) . . . . ?
C32 C19 C22 C18 -0.2(8) . . . . ?
C32 C19 C35 C31 82.9(7) . . . . ?
C33 C24 C25 C21 -0.7(10) . . . . ?
C33 C28 C47 N14 -69.6(8) . . . . ?
C33 C28 C47 C42 57.1(9) . . . . ?
C33 C30 C36 C44 1.2(13) . . . . ?
C35 C19 C22 C18 177.4(5) . . . . ?
C35 C19 C32 C27 -174.7(6) . . . . ?
C36 C30 C33 C24 153.0(7) . . . . ?
C36 C30 C33 C28 -27.8(11) . . . . ?
C36 C44 C54 C55 178.3(10) . . . . ?
C37 N10 C26 O6 175.8(6) . . . . ?
C37 N10 C26 C31 -6.9(10) . . . . ?
C37 N10 C43 C49 10.5(8) . . . . ?
C37 C48 C49 C43 39.3(9) . . . . ?
C38 N15 C46 C40 175.7(8) . . . . ?
C38 N15 C46 C56 -6.4(17) . . . . ?
C39 C20 C27 C32 -179.0(6) . . . . ?
C42 C44 C54 C55 -1.1(14) . . . . ?
C42 C51 C58 C55 2.1(17) . . . . ?
C43 N10 C26 O6 -1.7(9) . . . . ?
C43 N10 C26 C31 175.6(6) . . . . ?
C43 N10 C37 C48 13.1(8) . . . . ?
C44 C42 C47 N14 68.8(8) . . . . ?
C44 C42 C47 C28 -57.2(9) . . . . ?
C44 C42 C51 C58 -2.8(13) . . . . ?
C44 C54 C55 C58 0.4(19) . . . . ?
C46 N15 C38 O16 -177.9(8) . . . . ?
C46 N15 C38 C52 2.0(13) . . . . ?
C47 N14 C31 C26 -95.5(6) . . . . ?
C47 N14 C31 C35 146.3(6) . . . . ?
C47 C28 C33 C24 173.4(6) . . . . ?
C47 C28 C33 C30 -5.7(10) . . . . ?
C47 C42 C44 C36 7.0(12) . . . . ?
C47 C42 C44 C54 -173.7(8) . . . . ?
C47 C42 C51 C58 173.4(8) . . . . ?
C51 C42 C44 C36 -177.1(8) . . . . ?
C51 C42 C44 C54 2.3(12) . . . . ?
C51 C42 C47 N14 -107.4(8) . . . . ?
C51 C42 C47 C28 126.6(7) . . . . ?
C53 C17 C40 C46 -175.5(8) . . . . ?
C54 C55 C58 C51 -1(2) . . . . ?
